data_2201643
loop_
_publ_author_name
'Wendy A. Loughlin'
'Michelle A. McCleary'
'Peter C. Healy'

_publ_section_title
;
 2,6-Dimethyl-2-[2'-(phenylsulfonyl)ethyl]cyclohexanone
;
_journal_issue 11
_journal_name_full 'Acta Crystallographica Section E'
_journal_page_first o1280
_journal_page_last o1282
_journal_paper_doi 10.1107/S1600536802019037
_journal_volume 58
_journal_year 2002
_chemical_formula_iupac 'C16 H22 O3 S'
_chemical_formula_moiety 'C16 H22 O3 S'
_chemical_formula_sum 'C16 H22 O3 S'
_chemical_formula_weight 294.41
_chemical_name_systematic
;
 ?
;
_space_group_IT_number 19
_symmetry_cell_setting orthorhombic
_symmetry_space_group_name_Hall 'P 2ac 2ab'
_symmetry_space_group_name_H-M 'P 21 21 21'
_atom_sites_solution_hydrogens geom
_atom_sites_solution_primary direct
_atom_sites_solution_secondary difmap
_cell_angle_alpha 90
_cell_angle_beta 90
_cell_angle_gamma 90
_cell_formula_units_Z 4
_cell_length_a 12.641(3)
_cell_length_b 20.240(5)
_cell_length_c 6.051(2)
_cell_measurement_reflns_used 25
_cell_measurement_temperature 295
_cell_measurement_theta_max 16.5
_cell_measurement_theta_min 13.0
_cell_volume 1548.2(7)
_computing_cell_refinement 'MSC/AFC7 Diffractometer Control Software for Windows'
_computing_data_collection
;
MSC/AFC7 Diffractometer Control Software for Windows
(Molecular Structure Corporation, 1999)
;
_computing_data_reduction 'TEXSAN (Molecular Structure Corporation, 1997-2001)'
_computing_molecular_graphics 'PLATON (Spek, 1980-2001) and ORTEP-3 (Farrugia, 1997)'
_computing_publication_material 'TEXSAN and PLATON'
_computing_structure_refinement 'TEXSAN and SHELXL97 (Sheldrick, 1997)'
_computing_structure_solution TEXSAN
_diffrn_ambient_temperature 295
_diffrn_measured_fraction_theta_full 0.997
_diffrn_measured_fraction_theta_max 0.997
_diffrn_measurement_device 'Rigaku AFC-7R'
_diffrn_measurement_method \w
_diffrn_radiation_monochromator graphite
_diffrn_radiation_source 'Rigaku rotating anode'
_diffrn_radiation_type 'Mo K\a'
_diffrn_radiation_wavelength 0.71069
_diffrn_reflns_av_R_equivalents 0.034
_diffrn_reflns_av_sigmaI/netI 0.060
_diffrn_reflns_limit_h_max 16
_diffrn_reflns_limit_h_min -6
_diffrn_reflns_limit_k_max 26
_diffrn_reflns_limit_k_min 0
_diffrn_reflns_limit_l_max 7
_diffrn_reflns_limit_l_min -3
_diffrn_reflns_number 2193
_diffrn_reflns_reduction_process
;
 ?
;
_diffrn_reflns_theta_full 27.6
_diffrn_reflns_theta_max 27.6
_diffrn_reflns_theta_min 2.6
_diffrn_standards_decay_% 2.2
_diffrn_standards_interval_count 150
_diffrn_standards_number 3
_exptl_absorpt_coefficient_mu 0.214
_exptl_absorpt_correction_type none
_exptl_crystal_colour colorless
_exptl_crystal_density_diffrn 1.263
_exptl_crystal_density_method 'not measured'
_exptl_crystal_description prismatic
_exptl_crystal_F_000 632
_exptl_crystal_size_max 0.60
_exptl_crystal_size_mid 0.40
_exptl_crystal_size_min 0.20
_refine_diff_density_max 0.23
_refine_diff_density_min -0.20
_refine_ls_extinction_method none
_refine_ls_goodness_of_fit_ref 0.99
_refine_ls_hydrogen_treatment constr
_refine_ls_matrix_type full
_refine_ls_number_parameters 181
_refine_ls_number_reflns 2094
_refine_ls_number_restraints 0
_refine_ls_restrained_S_all 0.99
_refine_ls_R_factor_all 0.098
_refine_ls_R_factor_gt 0.042
_refine_ls_shift/su_max <0.001
_refine_ls_shift/su_mean 0.000
_refine_ls_structure_factor_coef Fsqd
_refine_ls_weighting_details 'calc w = 1/[\s^2^(Fo^2^)+(0.0606P)^2^] where P = (Fo^2^+2Fc^2^)/3'
_refine_ls_weighting_scheme calc
_refine_ls_wR_factor_gt 0.107
_refine_ls_wR_factor_ref 0.125
_reflns_number_gt 1316
_reflns_number_total 2094
_reflns_threshold_expression I>2\s(I)
_cod_data_source_file tk6080.cif
_cod_data_source_block I
_cod_depositor_comments
;
The following automatic conversions were performed:
'_symmetry_cell_setting' value 'Orthorhombic' changed to 'orthorhombic'
according to '/home/saulius/struct/CIF-dictionaries/cif_core.dic'
dictionary named 'cif_core.dic' version 2.4.1 from 2010-06-29.

Automatic conversion script
Id: cif_fix_enum 1527 2010-12-29 10:47:43Z saulius 

The following automatic conversions were performed:

'_symmetry_cell_setting' value 'Orthorhombic' changed to
'orthorhombic' according to
/home/saulius/struct/CIF-dictionaries/cif_core.dic dictionary named
'cif_core.dic' version 2.4.1 from 2010-06-29.

Automatic conversion script
Id: cif_fix_values 1715 2011-07-08 13:25:40Z adriana 
;
_cod_database_code 2201643
_cod_database_fobs_code 2201643

loop_
_symmetry_equiv_pos_as_xyz
x,y,z
1/2-x,-y,1/2+z
1/2+x,1/2-y,-z
-x,1/2+y,1/2-z

loop_
_atom_site_aniso_label
_atom_site_aniso_U_11
_atom_site_aniso_U_22
_atom_site_aniso_U_33
_atom_site_aniso_U_12
_atom_site_aniso_U_13
_atom_site_aniso_U_23
S1 0.0443(4) 0.0359(4) 0.0577(6) 0.0044(4) -0.0083(5) 0.0048(5)
O1 0.0467(16) 0.0522(15) 0.083(2) 0.0064(13) 0.0220(16) 0.0197(15)
O2 0.0570(17) 0.0433(15) 0.091(2) 0.0123(14) 0.0035(19) -0.0044(17)
O3 0.0670(19) 0.0667(19) 0.0592(17) -0.0015(16) -0.0223(17) 0.0266(15)
C1 0.0324(18) 0.040(2) 0.0337(18) 0.0003(15) -0.0021(17) 0.0003(17)
C2 0.0364(17) 0.0343(16) 0.0295(17) 0.0014(15) -0.0003(15) -0.0006(15)
C3 0.050(2) 0.0442(19) 0.036(2) 0.0026(17) 0.0050(19) 0.0002(17)
C4 0.065(3) 0.054(2) 0.043(2) 0.004(2) 0.009(2) 0.011(2)
C5 0.057(2) 0.0406(19) 0.049(2) 0.0077(19) -0.003(2) 0.0086(18)
C6 0.040(2) 0.039(2) 0.041(2) 0.0061(16) 0.0061(18) 0.0026(17)
C7 0.0367(19) 0.042(2) 0.053(2) -0.0049(16) 0.006(2) -0.0085(19)
C8 0.057(3) 0.057(2) 0.071(3) 0.025(2) 0.020(2) 0.011(3)
C9 0.0380(18) 0.0347(16) 0.0441(19) 0.0046(14) 0.0002(17) -0.0057(16)
C10 0.0403(17) 0.0346(16) 0.049(2) 0.0043(16) -0.007(2) -0.0001(17)
C11 0.045(2) 0.042(2) 0.046(2) -0.0028(17) -0.007(2) 0.0082(19)
C12 0.069(3) 0.052(3) 0.064(3) -0.013(2) -0.008(3) -0.003(2)
C13 0.094(4) 0.069(3) 0.066(3) -0.029(3) -0.030(3) 0.010(3)
C14 0.062(3) 0.088(4) 0.106(5) -0.031(3) -0.030(4) 0.019(4)
C15 0.055(3) 0.107(4) 0.096(4) -0.018(3) 0.002(3) 0.023(4)
C16 0.054(2) 0.081(3) 0.064(3) -0.017(3) -0.005(2) 0.000(2)

loop_
_atom_site_label
_atom_site_fract_x
_atom_site_fract_y
_atom_site_fract_z
_atom_site_U_iso_or_equiv
_atom_site_thermal_displace_type
_atom_site_calc_flag
_atom_site_refinement_flags
_atom_site_occupancy
_atom_site_type_symbol
S1 0.60529(8) -0.04661(5) 0.91520(18) 0.0460(3) Uani . . 1.000 S
O1 0.4166(2) 0.12558(13) 0.8449(5) 0.0606(10) Uani . . 1.000 O
O2 0.6748(2) -0.07620(14) 0.7563(6) 0.0638(10) Uani . . 1.000 O
O3 0.6197(2) -0.06300(15) 1.1454(5) 0.0643(11) Uani . . 1.000 O
C1 0.4737(3) 0.16339(17) 0.7485(7) 0.0354(11) Uani . . 1.000 C
C2 0.5775(3) 0.14122(15) 0.6423(6) 0.0334(10) Uani . . 1.000 C
C3 0.5724(3) 0.16031(17) 0.3937(6) 0.0434(11) Uani . . 1.000 C
C4 0.5432(4) 0.2325(2) 0.3540(7) 0.0540(14) Uani . . 1.000 C
C5 0.4401(4) 0.25006(19) 0.4665(7) 0.0489(11) Uani . . 1.000 C
C6 0.4425(3) 0.23502(18) 0.7168(6) 0.0400(12) Uani . . 1.000 C
C7 0.6711(3) 0.17573(18) 0.7531(7) 0.0439(11) Uani . . 1.000 C
C8 0.3388(3) 0.2526(2) 0.8303(8) 0.0617(16) Uani . . 1.000 C
C9 0.5895(3) 0.06534(16) 0.6564(6) 0.0389(10) Uani . . 1.000 C
C10 0.6133(3) 0.04027(16) 0.8895(6) 0.0413(10) Uani . . 1.000 C
C11 0.4736(3) -0.06682(18) 0.8418(7) 0.0443(12) Uani . . 1.000 C
C12 0.4514(4) -0.0935(2) 0.6374(9) 0.0617(17) Uani . . 1.000 C
C13 0.3470(5) -0.1094(3) 0.5885(9) 0.0763(19) Uani . . 1.000 C
C14 0.2680(4) -0.0992(3) 0.7376(12) 0.085(2) Uani . . 1.000 C
C15 0.2906(4) -0.0725(3) 0.9435(11) 0.086(2) Uani . . 1.000 C
C16 0.3951(4) -0.0568(2) 0.9956(7) 0.0663(16) Uani . . 1.000 C
H12 0.50600 -0.10080 0.53260 0.0740 Uiso . . 1.000 H
H13 0.33060 -0.12780 0.44830 0.0920 Uiso . . 1.000 H
H14 0.19730 -0.11050 0.70070 0.1020 Uiso . . 1.000 H
H15 0.23550 -0.06500 1.04740 0.1030 Uiso . . 1.000 H
H16 0.41200 -0.03940 1.13690 0.0790 Uiso . . 1.000 H
H31 0.52100 0.13330 0.32370 0.0520 Uiso . . 1.000 H
H32 0.63980 0.15230 0.32950 0.0520 Uiso . . 1.000 H
H41 0.59780 0.25990 0.41080 0.0650 Uiso . . 1.000 H
H42 0.53610 0.23980 0.19960 0.0650 Uiso . . 1.000 H
H51 0.38470 0.22520 0.40070 0.0580 Uiso . . 1.000 H
H52 0.42700 0.29590 0.44630 0.0580 Uiso . . 1.000 H
H61 0.49640 0.26160 0.78070 0.0480 Uiso . . 1.000 H
H71 0.66560 0.17100 0.90890 0.0530 Uiso . . 1.000 H
H72 0.73520 0.15630 0.70370 0.0530 Uiso . . 1.000 H
H73 0.67050 0.22130 0.71570 0.0530 Uiso . . 1.000 H
H81 0.34790 0.25030 0.98600 0.0740 Uiso . . 1.000 H
H82 0.28550 0.22240 0.78600 0.0740 Uiso . . 1.000 H
H83 0.31860 0.29620 0.78990 0.0740 Uiso . . 1.000 H
H91 0.52540 0.04560 0.60750 0.0470 Uiso . . 1.000 H
H92 0.64570 0.05230 0.56180 0.0470 Uiso . . 1.000 H
H101 0.56390 0.05960 0.98860 0.0500 Uiso . . 1.000 H
H102 0.68280 0.05370 0.92850 0.0500 Uiso . . 1.000 H

loop_
_atom_type_symbol
_atom_type_description
_atom_type_scat_dispersion_real
_atom_type_scat_dispersion_imag
_atom_type_scat_source
S S 0.1246 0.1234 'International Tables Vol C Tables 4.2.6.8 and 6.1.1.4'
O O 0.0106 0.0060 'International Tables Vol C Tables 4.2.6.8 and 6.1.1.4'
H H 0.0000 0.0000 'International Tables Vol C Tables 4.2.6.8 and 6.1.1.4'
C C 0.0033 0.0016 'International Tables Vol C Tables 4.2.6.8 and 6.1.1.4'

loop_
_geom_angle_atom_site_label_1
_geom_angle_atom_site_label_2
_geom_angle_atom_site_label_3
_geom_angle
_geom_angle_publ_flag
O2 S1 O3 118.29(18) yes
O2 S1 C10 108.75(18) yes
O2 S1 C11 108.15(18) yes
O3 S1 C10 107.83(18) yes
O3 S1 C11 107.91(18) yes
C10 S1 C11 105.16(18) yes
O1 C1 C2 122.2(3) yes
O1 C1 C6 120.9(3) yes
C2 C1 C6 116.8(3) no
C1 C2 C3 107.4(3) no
C1 C2 C7 110.2(3) no
C1 C2 C9 110.7(3) no
C3 C2 C7 110.1(3) no
C3 C2 C9 107.7(3) no
C7 C2 C9 110.7(3) no
C2 C3 C4 113.6(3) no
C3 C4 C5 111.3(3) no
C4 C5 C6 112.2(4) no
C1 C6 C5 108.5(3) no
C1 C6 C8 113.0(3) no
C5 C6 C8 112.3(3) no
C2 C9 C10 113.6(3) no
S1 C10 C9 113.6(2) yes
S1 C11 C12 120.5(3) yes
S1 C11 C16 118.3(3) yes
C12 C11 C16 121.2(4) no
C11 C12 C13 118.4(5) no
C12 C13 C14 121.3(5) no
C13 C14 C15 120.2(5) no
C14 C15 C16 119.1(5) no
C11 C16 C15 119.8(4) no
C2 C3 H31 108.49 no
C2 C3 H32 108.42 no
C4 C3 H31 108.40 no
C4 C3 H32 108.41 no
H31 C3 H32 109.46 no
C3 C4 H41 109.05 no
C3 C4 H42 109.06 no
C5 C4 H41 109.03 no
C5 C4 H42 108.94 no
H41 C4 H42 109.49 no
C4 C5 H51 108.79 no
C4 C5 H52 108.76 no
C6 C5 H51 108.72 no
C6 C5 H52 108.77 no
H51 C5 H52 109.56 no
C1 C6 H61 107.68 no
C5 C6 H61 107.54 no
C8 C6 H61 107.55 no
C2 C7 H71 109.42 no
C2 C7 H72 109.47 no
C2 C7 H73 109.45 no
H71 C7 H72 109.47 no
H71 C7 H73 109.49 no
H72 C7 H73 109.52 no
C6 C8 H81 109.37 no
C6 C8 H82 109.49 no
C6 C8 H83 109.41 no
H81 C8 H82 109.55 no
H81 C8 H83 109.45 no
H82 C8 H83 109.56 no
C2 C9 H91 108.47 no
C2 C9 H92 108.44 no
C10 C9 H91 108.38 no
C10 C9 H92 108.46 no
H91 C9 H92 109.46 no
S1 C10 H101 108.44 no
S1 C10 H102 108.41 no
C9 C10 H101 108.44 no
C9 C10 H102 108.44 no
H101 C10 H102 109.48 no
C11 C12 H12 120.84 no
C13 C12 H12 120.81 no
C12 C13 H13 119.23 no
C14 C13 H13 119.43 no
C13 C14 H14 119.88 no
C15 C14 H14 119.92 no
C14 C15 H15 120.34 no
C16 C15 H15 120.54 no
C11 C16 H16 120.12 no
C15 C16 H16 120.09 no

loop_
_geom_bond_atom_site_label_1
_geom_bond_atom_site_label_2
_geom_bond_site_symmetry_1
_geom_bond_site_symmetry_2
_geom_bond_distance
_geom_bond_publ_flag
S1 O2 . . 1.434(3) yes
S1 O3 . . 1.443(3) yes
S1 C10 . . 1.768(3) yes
S1 C11 . . 1.771(4) yes
O1 C1 . . 1.203(5) yes
C1 C2 . . 1.528(5) no
C1 C6 . . 1.515(5) no
C2 C3 . . 1.554(5) no
C2 C7 . . 1.529(5) no
C2 C9 . . 1.546(4) no
C3 C4 . . 1.526(5) no
C4 C5 . . 1.513(7) no
C5 C6 . . 1.545(6) no
C6 C8 . . 1.522(6) no
C9 C10 . . 1.529(5) no
C11 C12 . . 1.378(7) no
C11 C16 . . 1.375(6) no
C12 C13 . . 1.390(8) no
C13 C14 . . 1.362(9) no
C14 C15 . . 1.388(10) no
C15 C16 . . 1.395(7) no
C3 H31 . . 0.9489 no
C3 H32 . . 0.9503 no
C4 H41 . . 0.9498 no
C4 H42 . . 0.9501 no
C5 H51 . . 0.9498 no
C5 H52 . . 0.9504 no
C6 H61 . . 0.9504 no
C7 H71 . . 0.9501 no
C7 H72 . . 0.9490 no
C7 H73 . . 0.9497 no
C8 H81 . . 0.9503 no
C8 H82 . . 0.9484 no
C8 H83 . . 0.9506 no
C9 H91 . . 0.9507 no
C9 H92 . . 0.9498 no
C10 H101 . . 0.9501 no
C10 H102 . . 0.9494 no
C12 H12 . . 0.9489 no
C13 H13 . . 0.9494 no
C14 H14 . . 0.9492 no
C15 H15 . . 0.9505 no
C16 H16 . . 0.9491 no

loop_
_geom_contact_atom_site_label_1
_geom_contact_atom_site_label_2
_geom_contact_distance
_geom_contact_site_symmetry_2
_geom_contact_publ_flag
O1 C10 3.039(5) . no
O1 C14 3.373(7) 2_555 no
O1 H81 2.8027 . no
O1 H91 2.5643 . no
O1 H101 2.4508 . no
O1 H82 2.5911 . no
O1 H14 2.6079 2_555 no
O1 H15 2.9053 2_554 no
O2 H12 2.5755 . no
O2 H92 2.8783 . no
O2 H32 2.8392 2_655 no
O2 H102 2.7170 2_654 no
O2 H83 2.5990 4_646 no
O3 H12 2.8532 1_556 no
O3 H16 2.6691 . no
O3 H72 2.6561 2_655 no
C7 C8 3.599(6) 3_557 no
C8 C7 3.599(6) 3_457 no
C10 O1 3.039(5) . no
C14 O1 3.373(7) 2_554 no
C1 H101 2.7971 . no
C4 H73 2.7260 . no
C6 H73 2.8955 . no
C7 H61 2.8152 . no
C7 H101 3.0646 . no
C7 H41 2.8374 . no
C7 H102 2.6923 . no
C10 H71 2.7298 . no
C10 H72 3.0255 . no
C11 H91 2.7597 . no
C12 H91 2.9722 . no
C12 H61 3.0467 4_646 no
H12 O2 2.5755 . no
H12 O3 2.8532 1_554 no
H14 O1 2.6079 2_554 no
H15 O1 2.9053 2_555 no
H16 O3 2.6691 . no
H31 H51 2.5779 . no
H31 H91 2.4704 . no
H31 H101 2.5750 1_554 no
H32 H71 2.5936 1_554 no
H32 H72 2.5667 . no
H32 H92 2.4654 . no
H32 O2 2.8392 2_654 no
H32 H83 2.5917 3_556 no
H41 C7 2.8374 . no
H41 H61 2.5795 . no
H41 H73 2.2043 . no
H51 H31 2.5779 . no
H52 H83 2.4901 . no
H61 C7 2.8152 . no
H61 H41 2.5795 . no
H61 H73 2.3798 . no
H61 C12 3.0467 4_656 no
H71 C10 2.7298 . no
H71 H32 2.5936 1_556 no
H71 H102 2.3870 . no
H72 C10 3.0255 . no
H72 H32 2.5667 . no
H72 H92 2.5393 . no
H72 H102 2.5693 . no
H72 O3 2.6561 2_654 no
H73 C4 2.7260 . no
H73 C6 2.8955 . no
H73 H41 2.2043 . no
H73 H61 2.3798 . no
H81 O1 2.8027 . no
H82 O1 2.5911 . no
H83 H52 2.4901 . no
H83 H32 2.5917 3_456 no
H83 O2 2.5990 4_656 no
H91 O1 2.5643 . no
H91 C11 2.7597 . no
H91 C12 2.9722 . no
H91 H31 2.4704 . no
H92 O2 2.8783 . no
H92 H32 2.4654 . no
H92 H72 2.5393 . no
H101 O1 2.4508 . no
H101 C1 2.7971 . no
H101 C7 3.0646 . no
H101 H31 2.5750 1_556 no
H102 C7 2.6923 . no
H102 H71 2.3870 . no
H102 H72 2.5693 . no
H102 O2 2.7170 2_655 no

loop_
_geom_hbond_atom_site_label_D
_geom_hbond_atom_site_label_H
_geom_hbond_atom_site_label_A
_geom_hbond_site_symmetry_A
_geom_hbond_distance_DH
_geom_hbond_distance_HA
_geom_hbond_distance_DA
_geom_hbond_angle_DHA
_geom_hbond_publ_flag
C12 H12 O2 . 0.95 2.58 2.935(6) 103 no
C8 H83 O2 4_656 0.95 2.60 3.509(5) 160 no
C10 H101 O1 . 0.95 2.45 3.039(5) 120 no

loop_
_geom_torsion_atom_site_label_1
_geom_torsion_atom_site_label_2
_geom_torsion_atom_site_label_3
_geom_torsion_atom_site_label_4
_geom_torsion
_geom_torsion_publ_flag
O2 S1 C10 C9 55.8(3) no
O3 S1 C10 C9 -174.8(3) no
C11 S1 C10 C9 -59.9(3) no
O2 S1 C11 C12 -12.9(4) no
O2 S1 C11 C16 165.5(3) no
O3 S1 C11 C12 -141.9(3) no
O3 S1 C11 C16 36.4(4) no
C10 S1 C11 C12 103.2(3) no
C10 S1 C11 C16 -78.5(3) no
O1 C1 C6 C5 -121.5(4) no
C6 C1 C2 C7 66.3(4) no
C6 C1 C2 C9 -170.9(3) no
C2 C1 C6 C8 -179.4(3) no
O1 C1 C2 C7 -116.8(4) no
O1 C1 C2 C9 6.0(5) no
C6 C1 C2 C3 -53.6(4) no
O1 C1 C2 C3 123.3(4) no
O1 C1 C6 C8 3.7(5) no
C2 C1 C6 C5 55.4(4) no
C1 C2 C9 C10 -72.2(4) no
C1 C2 C3 C4 51.7(4) no
C7 C2 C3 C4 -68.3(4) no
C9 C2 C3 C4 170.9(3) no
C7 C2 C9 C10 50.4(4) no
C3 C2 C9 C10 170.8(3) no
C2 C3 C4 C5 -55.3(5) no
C3 C4 C5 C6 55.8(4) no
C4 C5 C6 C8 -179.9(3) no
C4 C5 C6 C1 -54.3(4) no
C2 C9 C10 S1 170.1(3) no
S1 C11 C12 C13 179.1(4) no
C12 C11 C16 C15 -1.4(6) no
C16 C11 C12 C13 0.8(6) no
S1 C11 C16 C15 -179.7(4) no
C11 C12 C13 C14 -0.1(8) no
C12 C13 C14 C15 -0.1(9) no
C13 C14 C15 C16 -0.5(9) no
C14 C15 C16 C11 1.2(8) no

loop_
_cod_related_entry_id
_cod_related_entry_database
_cod_related_entry_code
1 ChemSpider 24731839
